data_4116999
loop_
_publ_author_name
'Ling Tong'
'Douglas M. Ho'
'Nancy J. Vogelaar'
'Clarence E. Schutt'
'Robert A. Pascal'

_publ_section_title
;
 The Albatrossenes: Large, Cleft-Containing, Polyphenyl Polycyclic
 Aromatic Hydrocarbons
;
_journal_name_full 'Journal of the American Chemical Society'
_journal_page_first 7291
_journal_page_last 7302
_journal_paper_doi 10.1021/ja971261k
_journal_volume 119
_journal_year 1997
_chemical_compound_source 'see text'
_chemical_formula_structural 'C~110~H~73~Br . 3.5C~6~H~5~NO~2~ . C~7~H~8~'
_chemical_formula_sum 'C138 H98.5 Br N3.5 O7'
_chemical_formula_weight 1997.61
_chemical_name_systematic
;
 1-Bromo-3,5-bis(1,3,4,5,6,7,8-heptaphenyl-2-naphthyl)benzene
 3.5Nitrobenzene/1.0Toluene Solvate
;
_space_group_IT_number 2
_symmetry_cell_setting triclinic
_symmetry_space_group_name_Hall '-P 1'
_symmetry_space_group_name_H-M 'P -1'
_atom_sites_solution_hydrogens geom
_atom_sites_solution_primary heavy
_atom_sites_solution_secondary difmap
_audit_creation_method SHELXL
_cell_angle_alpha 79.39(8)
_cell_angle_beta 72.11(10)
_cell_angle_gamma 66.73(11)
_cell_formula_units_Z 2
_cell_length_a 16.948(27)
_cell_length_b 18.224(25)
_cell_length_c 20.316(17)
_cell_measurement_temperature 298(2)
_cell_volume 5471(13)
_computing_cell_refinement SCALEPACK
_computing_data_collection 'Rigaku R-AXIS IIC, Version 2.1'
_computing_data_reduction DENZO
_computing_molecular_graphics 'Siemens SHELXTL'
_computing_publication_material 'SHELXL-93, Siemens SHELXTL'
_computing_structure_refinement SHELXL-93
_computing_structure_solution 'Siemens SHELXTL'
_diffrn_ambient_temperature 298(2)
_diffrn_measurement_device 'Rigaku RAXIS IIC'
_diffrn_measurement_method 'oscillations; 190~o~ data in 5~o~ increments'
_diffrn_radiation_monochromator 'double-focussing mirrors'
_diffrn_radiation_source 'rotating anode'
_diffrn_radiation_type CuK\a
_diffrn_radiation_wavelength 1.54178
_diffrn_reflns_av_R_equivalents 0.0600
_diffrn_reflns_av_sigmaI/netI 0.0475
_diffrn_reflns_limit_h_max 15
_diffrn_reflns_limit_h_min 0
_diffrn_reflns_limit_k_max 17
_diffrn_reflns_limit_k_min -15
_diffrn_reflns_limit_l_max 18
_diffrn_reflns_limit_l_min -17
_diffrn_reflns_number 32618
_diffrn_reflns_theta_max 46.67
_diffrn_reflns_theta_min 3.16
_diffrn_standards_decay_% 0
_diffrn_standards_number 0
_exptl_absorpt_coefficient_mu 0.987
_exptl_absorpt_correction_type none
_exptl_crystal_colour Colorless
_exptl_crystal_density_diffrn 1.212
_exptl_crystal_density_method none
_exptl_crystal_description Needle
_exptl_crystal_F_000 2084
_exptl_crystal_size_max 0.18
_exptl_crystal_size_mid 0.09
_exptl_crystal_size_min 0.08
_refine_diff_density_max 0.874
_refine_diff_density_min -1.032
_refine_diff_density_rms 0.085
_refine_ls_extinction_coef 0.0068(8)
_refine_ls_extinction_expression Fc^*^=kFc[1+0.001xFc^2^\l^3^/sin(2\q)]^-1/4^
_refine_ls_extinction_method SHELXL
_refine_ls_goodness_of_fit_all 1.035
_refine_ls_goodness_of_fit_obs 1.081
_refine_ls_hydrogen_treatment 'xyz riding, U(H) = 1.2U(C), 1.5U(Cmethyl)'
_refine_ls_matrix_type full
_refine_ls_number_parameters 1135
_refine_ls_number_reflns 9015
_refine_ls_number_restraints 11
_refine_ls_restrained_S_all 1.035
_refine_ls_restrained_S_obs 1.082
_refine_ls_R_factor_all 0.1253
_refine_ls_R_factor_obs 0.1152
_refine_ls_shift/esd_max 0.000
_refine_ls_shift/esd_mean 0.000
_refine_ls_structure_factor_coef Fsqd
_refine_ls_weighting_details 'w=1/[\s^2^(Fo^2^)+(0.2619P)^2^+4.5871P] where P=(Fo^2^+2Fc^2^)/3'
_refine_ls_weighting_scheme calc
_refine_ls_wR_factor_all 0.3262
_refine_ls_wR_factor_obs 0.3084
_reflns_number_observed 7509
_reflns_number_total 9015
_reflns_observed_criterion >2sigma(I)
_cod_data_source_file ja971261k_1.cif
_cod_data_source_block 96025a
_cod_depositor_comments
;
The following automatic conversions were performed:

'_refine_ls_weighting_scheme' value 'calc
w=1/[\s^2^(Fo^2^)+(0.2619P)^2^+4.5871P] where P=(Fo^2^+2Fc^2^)/3' was
changed to 'calc'. New tag '_refine_ls_weighting_details' was
created. The value of the new tag was set to
'w=1/[\s^2^(Fo^2^)+(0.2619P)^2^+4.5871P] where P=(Fo^2^+2Fc^2^)/3'.

Automatic conversion script
Id: cif_fix_values 3143 2015-03-26 13:38:13Z robertas 

The following automatic conversions were performed:

'_atom_sites_solution_primary' value 'heavy-atom method' was changed
to 'heavy'.

Automatic conversion script
Id: cif_fix_values 6452 2018-10-05 10:23:21Z andrius 
;
_cod_original_cell_volume 5471.6(124)
_cod_original_formula_sum 'C138 H98.50 Br N3.50 O7'
_cod_database_code 4116999

loop_
_symmetry_equiv_pos_as_xyz
'x, y, z'
'-x, -y, -z'

loop_
_atom_site_aniso_label
_atom_site_aniso_U_11
_atom_site_aniso_U_22
_atom_site_aniso_U_33
_atom_site_aniso_U_23
_atom_site_aniso_U_13
_atom_site_aniso_U_12
Br1 0.052(1) 0.140(1) 0.082(1) -0.016(1) 0.009(1) -0.035(1)
C1 0.041(4) 0.082(4) 0.057(5) -0.011(3) 0.013(4) -0.015(3)
C2 0.032(4) 0.090(5) 0.066(5) -0.010(3) 0.003(4) -0.017(3)
C3 0.029(4) 0.074(4) 0.080(6) -0.011(3) -0.003(4) -0.013(3)
C4 0.036(4) 0.089(5) 0.076(5) -0.007(3) -0.002(4) -0.025(3)
C5 0.038(4) 0.076(4) 0.058(5) -0.007(3) 0.009(4) -0.015(3)
C6 0.039(4) 0.083(4) 0.088(6) -0.015(4) -0.008(5) -0.021(3)
C1' 0.028(4) 0.088(5) 0.078(5) -0.013(4) 0.003(3) -0.015(4)
C2' 0.035(4) 0.079(5) 0.080(5) -0.012(3) -0.004(3) -0.021(4)
C3' 0.033(4) 0.084(5) 0.076(5) -0.010(3) -0.002(3) -0.019(4)
C4' 0.034(4) 0.080(5) 0.091(5) -0.012(4) 0.002(4) -0.016(4)
C4A' 0.039(5) 0.093(5) 0.071(5) -0.015(4) 0.004(3) -0.022(4)
C5' 0.036(4) 0.091(5) 0.082(5) -0.008(4) 0.001(3) -0.021(4)
C6' 0.040(5) 0.098(6) 0.089(5) -0.011(4) -0.001(4) -0.026(4)
C7' 0.047(5) 0.095(6) 0.099(6) -0.015(4) -0.005(4) -0.032(4)
C8' 0.048(5) 0.079(5) 0.084(5) -0.011(4) 0.001(4) -0.022(4)
C8A' 0.038(4) 0.084(5) 0.073(5) -0.009(3) 0.001(3) -0.016(4)
C9' 0.042(5) 0.092(5) 0.086(6) -0.010(4) -0.011(4) -0.023(4)
C10' 0.048(5) 0.097(5) 0.109(6) -0.025(5) -0.002(5) -0.018(4)
C11' 0.059(6) 0.123(7) 0.147(10) -0.037(6) -0.023(6) -0.008(5)
C12' 0.047(6) 0.139(8) 0.145(10) -0.055(7) -0.005(6) 0.011(5)
C13' 0.071(7) 0.158(8) 0.119(8) -0.051(6) 0.003(6) -0.032(6)
C14' 0.046(5) 0.104(6) 0.105(7) -0.021(5) -0.008(5) -0.018(4)
C15' 0.026(4) 0.072(5) 0.103(7) -0.025(5) 0.006(3) -0.012(3)
C16' 0.065(5) 0.113(6) 0.099(7) -0.037(5) -0.001(4) -0.032(4)
C17' 0.078(6) 0.160(10) 0.132(9) -0.065(8) -0.007(6) -0.043(6)
C18' 0.075(6) 0.106(8) 0.198(14) -0.034(9) -0.004(7) -0.040(5)
C19' 0.070(6) 0.123(9) 0.128(10) -0.021(6) 0.012(6) -0.032(5)
C20' 0.055(5) 0.073(5) 0.125(7) -0.024(5) -0.003(4) -0.029(4)
C21' 0.036(4) 0.114(7) 0.082(6) -0.026(5) 0.006(4) -0.029(4)
C22' 0.047(5) 0.147(7) 0.126(9) -0.048(6) -0.004(6) -0.029(5)
C23' 0.058(8) 0.250(15) 0.137(10) -0.097(12) 0.009(7) -0.050(9)
C24' 0.054(8) 0.210(17) 0.237(21) -0.138(17) 0.001(10) -0.009(10)
C25' 0.076(8) 0.098(7) 0.285(19) -0.065(10) -0.066(10) 0.010(7)
C26' 0.054(5) 0.093(6) 0.159(8) -0.016(6) -0.023(5) -0.016(5)
C27' 0.040(5) 0.095(5) 0.095(6) -0.012(5) -0.009(4) -0.026(4)
C28' 0.038(5) 0.110(6) 0.112(7) -0.024(5) 0.001(5) -0.024(4)
C29' 0.041(6) 0.132(7) 0.142(9) -0.036(7) -0.005(5) -0.023(6)
C30' 0.044(6) 0.121(7) 0.174(11) -0.028(8) -0.020(7) -0.012(5)
C31' 0.080(7) 0.127(7) 0.131(8) 0.002(6) -0.041(7) -0.036(6)
C32' 0.042(5) 0.106(6) 0.108(7) -0.006(5) -0.012(4) -0.017(4)
C33' 0.044(5) 0.111(6) 0.106(7) -0.025(5) 0.002(5) -0.028(4)
C34' 0.049(5) 0.150(7) 0.141(8) -0.039(6) -0.004(5) -0.046(5)
C35' 0.067(8) 0.162(10) 0.168(12) -0.015(8) -0.024(7) -0.045(6)
C36' 0.076(8) 0.165(11) 0.231(17) -0.016(11) -0.037(10) -0.053(8)
C37' 0.111(9) 0.147(9) 0.189(13) 0.000(8) -0.079(9) -0.047(7)
C38' 0.093(8) 0.116(7) 0.126(9) -0.012(6) -0.027(6) -0.035(5)
C39' 0.048(5) 0.093(6) 0.125(8) -0.028(6) 0.001(4) -0.027(4)
C40' 0.091(7) 0.110(7) 0.152(9) 0.002(7) -0.017(6) -0.054(5)
C41' 0.129(10) 0.122(9) 0.207(15) 0.015(9) -0.024(9) -0.070(7)
C42' 0.141(11) 0.161(13) 0.244(21) -0.068(14) 0.016(12) -0.095(10)
C43' 0.121(9) 0.172(12) 0.165(13) -0.057(10) 0.014(8) -0.077(9)
C44' 0.077(6) 0.111(7) 0.150(9) -0.040(6) 0.007(6) -0.048(5)
C45' 0.050(5) 0.081(5) 0.106(7) -0.012(5) -0.011(5) -0.027(4)
C46' 0.073(6) 0.084(6) 0.119(8) -0.005(5) -0.016(5) -0.027(5)
C47' 0.096(7) 0.093(7) 0.151(9) -0.004(7) -0.037(7) -0.028(6)
C48' 0.102(8) 0.080(7) 0.207(13) 0.014(8) -0.077(9) -0.014(6)
C49' 0.081(7) 0.084(7) 0.163(11) -0.024(6) -0.020(7) -0.013(5)
C50' 0.069(5) 0.092(6) 0.129(7) -0.020(6) -0.009(5) -0.032(5)
C1" 0.033(4) 0.082(5) 0.074(5) -0.006(4) -0.003(3) -0.019(3)
C2" 0.038(4) 0.071(5) 0.076(5) -0.005(4) -0.006(3) -0.021(3)
C3" 0.030(4) 0.079(5) 0.084(5) -0.017(4) -0.001(4) -0.019(3)
C4" 0.032(4) 0.078(5) 0.082(6) -0.006(4) 0.001(3) -0.017(3)
C4A" 0.041(4) 0.085(5) 0.072(5) -0.015(4) 0.004(4) -0.024(3)
C5" 0.055(5) 0.097(6) 0.073(5) -0.009(4) -0.011(4) -0.033(4)
C6" 0.055(5) 0.100(6) 0.084(6) -0.024(5) -0.006(4) -0.031(4)
C7" 0.063(5) 0.084(5) 0.088(6) -0.011(5) -0.008(4) -0.036(4)
C8" 0.046(4) 0.083(6) 0.093(6) -0.015(4) 0.004(4) -0.029(4)
C8A" 0.038(4) 0.082(5) 0.073(5) -0.013(4) 0.003(3) -0.024(3)
C9" 0.059(5) 0.074(4) 0.079(5) -0.011(4) -0.002(4) -0.030(4)
C10" 0.058(5) 0.091(5) 0.104(7) 0.004(5) -0.025(4) -0.022(4)
C11" 0.109(8) 0.101(6) 0.137(9) 0.023(6) -0.061(7) -0.041(5)
C12" 0.123(9) 0.139(8) 0.101(7) 0.013(6) -0.026(7) -0.061(7)
C13" 0.089(7) 0.133(7) 0.116(8) -0.004(6) -0.007(6) -0.056(6)
C14" 0.065(6) 0.101(5) 0.091(6) 0.004(5) -0.006(5) -0.036(4)
C15" 0.042(4) 0.082(5) 0.087(5) -0.003(4) -0.014(4) -0.021(4)
C16" 0.054(5) 0.084(5) 0.106(6) -0.007(4) -0.006(4) -0.027(4)
C17" 0.076(6) 0.116(7) 0.128(8) 0.010(6) -0.019(6) -0.053(6)
C18" 0.101(7) 0.092(6) 0.131(8) -0.002(5) -0.040(6) -0.043(6)
C19" 0.068(6) 0.097(6) 0.141(8) -0.013(5) -0.032(6) -0.023(5)
C20" 0.062(5) 0.084(5) 0.121(7) -0.013(5) -0.013(5) -0.030(4)
C21" 0.046(4) 0.072(5) 0.083(6) -0.007(4) -0.007(4) -0.016(4)
C22" 0.065(5) 0.099(6) 0.100(7) 0.001(5) 0.000(5) -0.029(4)
C23" 0.095(7) 0.111(7) 0.102(7) 0.001(6) 0.003(5) -0.039(6)
C24" 0.143(10) 0.120(8) 0.101(8) 0.022(6) -0.030(8) -0.068(8)
C25" 0.089(7) 0.092(6) 0.116(8) -0.004(6) -0.024(6) -0.029(5)
C26" 0.081(6) 0.104(6) 0.082(6) -0.003(5) -0.025(4) -0.038(5)
C27" 0.047(5) 0.092(5) 0.096(7) -0.013(5) -0.012(4) -0.026(4)
C28" 0.079(6) 0.110(6) 0.076(7) -0.005(5) -0.013(5) -0.039(5)
C29" 0.086(7) 0.128(7) 0.084(6) -0.003(5) -0.029(6) -0.034(6)
C30" 0.082(7) 0.130(7) 0.122(9) 0.012(7) -0.044(7) -0.027(6)
C31" 0.067(6) 0.139(8) 0.116(9) -0.018(6) -0.015(6) -0.018(6)
C32" 0.050(5) 0.118(6) 0.092(6) 0.002(5) -0.016(5) -0.026(5)
C33" 0.097(7) 0.100(6) 0.108(8) -0.017(5) -0.022(6) -0.037(5)
C34" 0.110(8) 0.162(9) 0.121(9) -0.069(7) -0.021(8) -0.018(7)
C35" 0.161(13) 0.168(11) 0.153(13) -0.072(8) -0.033(10) -0.048(9)
C36" 0.221(20) 0.174(11) 0.160(15) -0.034(10) -0.067(15) -0.093(13)
C37" 0.168(14) 0.257(16) 0.172(14) 0.002(12) -0.069(13) -0.136(13)
C38" 0.121(10) 0.225(12) 0.133(10) 0.002(8) -0.032(8) -0.107(9)
C39" 0.112(8) 0.118(7) 0.112(7) -0.015(6) -0.037(6) -0.056(6)
C40" 0.082(7) 0.123(8) 0.176(10) -0.064(7) -0.003(7) -0.018(6)
C41" 0.133(11) 0.142(11) 0.258(17) -0.088(11) -0.051(11) -0.027(9)
C42" 0.212(19) 0.115(10) 0.257(21) -0.056(11) -0.070(16) -0.042(12)
C43" 0.284(24) 0.203(16) 0.241(19) -0.024(14) -0.065(17) -0.177(17)
C44" 0.162(11) 0.141(9) 0.183(11) -0.049(8) -0.004(9) -0.096(9)
C45" 0.064(5) 0.074(5) 0.086(5) -0.012(4) 0.001(4) -0.030(4)
C46" 0.068(6) 0.089(6) 0.110(6) -0.005(4) -0.008(5) -0.029(4)
C47" 0.094(7) 0.088(6) 0.141(8) -0.012(6) -0.029(6) -0.017(6)
C48" 0.156(12) 0.082(6) 0.133(9) 0.006(6) -0.042(8) -0.036(7)
C49" 0.130(10) 0.097(7) 0.140(9) 0.012(6) 0.000(7) -0.053(7)
C50" 0.091(6) 0.091(6) 0.125(7) -0.006(5) 0.005(6) -0.040(5)

loop_
_atom_site_label
_atom_site_type_symbol
_atom_site_fract_x
_atom_site_fract_y
_atom_site_fract_z
_atom_site_U_iso_or_equiv
_atom_site_thermal_displace_type
_atom_site_occupancy
_atom_site_calc_flag
_atom_site_refinement_flags
Br1 Br -0.1881(1) 0.5340(1) 0.5193(1) 0.096(1) Uani 1 d .
C1 C -0.1211(4) 0.5330(4) 0.4250(4) 0.068(2) Uani 1 d .
C2 C -0.0380(4) 0.5388(4) 0.4107(4) 0.067(2) Uani 1 d .
H2 H -0.0167(4) 0.5432(4) 0.4464(4) 0.081 Uiso 1 calc R
C3 C 0.0125(4) 0.5379(4) 0.3430(4) 0.065(2) Uani 1 d .
C4 C -0.0206(4) 0.5292(4) 0.2911(4) 0.069(2) Uani 1 d .
H4 H 0.0140(4) 0.5274(4) 0.2456(4) 0.083 Uiso 1 calc R
C5 C -0.1047(4) 0.5232(4) 0.3054(4) 0.064(2) Uani 1 d .
C6 C -0.1539(4) 0.5264(4) 0.3725(4) 0.071(2) Uani 1 d .
H6 H -0.2104(4) 0.5240(4) 0.3833(4) 0.085 Uiso 1 calc R
C1' C 0.1078(4) 0.6163(4) 0.3346(4) 0.070(2) Uani 1 d .
C2' C 0.1019(4) 0.5458(4) 0.3255(4) 0.067(2) Uani 1 d .
C3' C 0.1803(4) 0.4798(4) 0.2995(4) 0.068(2) Uani 1 d .
C4' C 0.2633(4) 0.4828(4) 0.2916(4) 0.074(2) Uani 1 d .
C4A' C 0.2705(4) 0.5534(4) 0.3075(3) 0.072(2) Uani 1 d .
C5' C 0.3512(4) 0.5560(4) 0.3148(4) 0.074(2) Uani 1 d .
C6' C 0.3560(4) 0.6257(5) 0.3242(4) 0.078(2) Uani 1 d .
C7' C 0.2823(5) 0.7011(4) 0.3207(4) 0.080(2) Uani 1 d .
C8' C 0.2030(4) 0.6982(4) 0.3188(4) 0.074(2) Uani 1 d .
C8A' C 0.1938(4) 0.6235(4) 0.3193(3) 0.070(2) Uani 1 d .
C9' C 0.0245(4) 0.6811(4) 0.3695(4) 0.075(2) Uani 1 d .
C10' C -0.0461(5) 0.7214(4) 0.3410(5) 0.089(2) Uani 1 d .
H10' H -0.0419(5) 0.7123(4) 0.2963(5) 0.107 Uiso 1 calc R
C11' C -0.1237(6) 0.7757(6) 0.3785(7) 0.115(3) Uani 1 d .
H11' H -0.1715(6) 0.8018(6) 0.3589(7) 0.138 Uiso 1 calc R
C12' C -0.1311(6) 0.7913(6) 0.4431(7) 0.124(3) Uani 1 d .
H12' H -0.1832(6) 0.8286(6) 0.4673(7) 0.148 Uiso 1 calc R
C13' C -0.0601(6) 0.7512(6) 0.4736(5) 0.120(3) Uani 1 d .
H13' H -0.0642(6) 0.7611(6) 0.5181(5) 0.144 Uiso 1 calc R
C14' C 0.0174(5) 0.6958(5) 0.4353(5) 0.089(2) Uani 1 d .
H14' H 0.0651(5) 0.6685(5) 0.4549(5) 0.107 Uiso 1 calc R
C15' C 0.1743(4) 0.4051(4) 0.2850(5) 0.072(2) Uani 1 d .
C16' C 0.1857(5) 0.3893(5) 0.2178(5) 0.093(2) Uani 1 d .
H16' H 0.1928(5) 0.4270(5) 0.1811(5) 0.112 Uiso 1 calc R
C17' C 0.1865(6) 0.3160(8) 0.2064(7) 0.121(3) Uani 1 d .
H17' H 0.1916(6) 0.3053(8) 0.1619(7) 0.145 Uiso 1 calc R
C18' C 0.1798(6) 0.2602(6) 0.2599(10) 0.128(4) Uani 1 d .
H18' H 0.1841(6) 0.2100(6) 0.2519(10) 0.154 Uiso 1 calc R
C19' C 0.1667(6) 0.2783(7) 0.3259(7) 0.115(3) Uani 1 d .
H19' H 0.1597(6) 0.2409(7) 0.3629(7) 0.138 Uiso 1 calc R
C20' C 0.1640(4) 0.3488(5) 0.3377(5) 0.085(2) Uani 1 d .
H20' H 0.1548(4) 0.3598(5) 0.3829(5) 0.102 Uiso 1 calc R
C21' C 0.3430(4) 0.4153(5) 0.2569(4) 0.079(2) Uani 1 d .
C22' C 0.3832(5) 0.4290(6) 0.1887(6) 0.108(3) Uani 1 d .
H22' H 0.3639(5) 0.4796(6) 0.1663(6) 0.130 Uiso 1 calc R
C23' C 0.4556(8) 0.3644(11) 0.1523(7) 0.147(5) Uani 1 d .
H23' H 0.4830(8) 0.3735(11) 0.1059(7) 0.176 Uiso 1 calc R
C24' C 0.4840(9) 0.2917(12) 0.1839(12) 0.172(8) Uani 1 d .
H24' H 0.5319(9) 0.2504(12) 0.1604(12) 0.206 Uiso 1 calc R
C25' C 0.4428(8) 0.2792(6) 0.2496(11) 0.154(5) Uani 1 d .
H25' H 0.4620(8) 0.2279(6) 0.2710(11) 0.185 Uiso 1 calc R
C26' C 0.3715(5) 0.3396(5) 0.2887(6) 0.106(3) Uani 1 d .
H26' H 0.3444(5) 0.3286(5) 0.3347(6) 0.127 Uiso 1 calc R
C27' C 0.4316(4) 0.4804(4) 0.3189(4) 0.078(2) Uani 1 d .
C28' C 0.5087(5) 0.4632(5) 0.2639(5) 0.090(2) Uani 1 d .
H28' H 0.5096(5) 0.4957(5) 0.2229(5) 0.108 Uiso 1 calc R
C29' C 0.5833(5) 0.3978(6) 0.2711(6) 0.109(3) Uani 1 d .
H29' H 0.6353(5) 0.3876(6) 0.2353(6) 0.130 Uiso 1 calc R
C30' C 0.5820(6) 0.3479(6) 0.3300(7) 0.118(3) Uani 1 d .
H30' H 0.6318(6) 0.3024(6) 0.3330(7) 0.142 Uiso 1 calc R
C31' C 0.5083(7) 0.3641(6) 0.3842(6) 0.111(3) Uani 1 d .
H31' H 0.5084(7) 0.3314(6) 0.4252(6) 0.134 Uiso 1 calc R
C32' C 0.4310(5) 0.4317(5) 0.3776(5) 0.091(2) Uani 1 d .
H32' H 0.3797(5) 0.4423(5) 0.4140(5) 0.109 Uiso 1 calc R
C33' C 0.4392(5) 0.6272(5) 0.3351(5) 0.089(2) Uani 1 d .
C34' C 0.4947(5) 0.6582(6) 0.2821(6) 0.111(3) Uani 1 d .
H34' H 0.4772(5) 0.6820(6) 0.2418(6) 0.134 Uiso 1 calc R
C35' C 0.5747(7) 0.6544(7) 0.2882(8) 0.133(4) Uani 1 d .
H35' H 0.6118(7) 0.6744(7) 0.2522(8) 0.159 Uiso 1 calc R
C36' C 0.5970(8) 0.6224(8) 0.3451(10) 0.154(5) Uani 1 d .
H36' H 0.6517(8) 0.6196(8) 0.3481(10) 0.185 Uiso 1 calc R
C37' C 0.5461(9) 0.5917(7) 0.4022(8) 0.140(4) Uani 1 d .
H37' H 0.5650(9) 0.5698(7) 0.4423(8) 0.169 Uiso 1 calc R
C38' C 0.4631(7) 0.5957(5) 0.3956(6) 0.113(3) Uani 1 d .
H38' H 0.4254(7) 0.5769(5) 0.4322(6) 0.135 Uiso 1 calc R
C39' C 0.2950(5) 0.7761(5) 0.3185(5) 0.091(2) Uani 1 d .
C40' C 0.2941(6) 0.8291(6) 0.2599(6) 0.118(3) Uani 1 d .
H40' H 0.2866(6) 0.8161(6) 0.2207(6) 0.141 Uiso 1 calc R
C41' C 0.3046(8) 0.9027(7) 0.2590(9) 0.153(5) Uani 1 d .
H41' H 0.3018(8) 0.9389(7) 0.2202(9) 0.183 Uiso 1 calc R
C42' C 0.3186(10) 0.9192(10) 0.3155(13) 0.177(7) Uani 1 d .
H42' H 0.3285(10) 0.9662(10) 0.3140(13) 0.213 Uiso 1 calc R
C43' C 0.3189(8) 0.8694(9) 0.3754(8) 0.151(5) Uani 1 d .
H43' H 0.3268(8) 0.8830(9) 0.4142(8) 0.182 Uiso 1 calc R
C44' C 0.3070(6) 0.7980(6) 0.3757(6) 0.112(3) Uani 1 d .
H44' H 0.3070(6) 0.7637(6) 0.4157(6) 0.135 Uiso 1 calc R
C45' C 0.1319(5) 0.7755(4) 0.3032(5) 0.079(2) Uani 1 d .
C46' C 0.1138(5) 0.7885(5) 0.2391(5) 0.095(2) Uani 1 d .
H46' H 0.1423(5) 0.7479(5) 0.2087(5) 0.114 Uiso 1 calc R
C47' C 0.0540(7) 0.8605(6) 0.2193(6) 0.115(3) Uani 1 d .
H47' H 0.0440(7) 0.8688(6) 0.1756(6) 0.138 Uiso 1 calc R
C48' C 0.0101(7) 0.9192(6) 0.2647(9) 0.130(4) Uani 1 d .
H48' H -0.0314(7) 0.9671(6) 0.2521(9) 0.156 Uiso 1 calc R
C49' C 0.0259(6) 0.9089(5) 0.3273(7) 0.115(3) Uani 1 d .
H49' H -0.0043(6) 0.9498(5) 0.3574(7) 0.139 Uiso 1 calc R
C50' C 0.0886(5) 0.8358(5) 0.3477(5) 0.098(2) Uani 1 d .
H50' H 0.1000(5) 0.8289(5) 0.3908(5) 0.118 Uiso 1 calc R
C1" C -0.1462(4) 0.4390(4) 0.2469(4) 0.066(2) Uani 1 d .
C2" C -0.1359(4) 0.5108(4) 0.2483(4) 0.063(2) Uani 1 d .
C3" C -0.1477(4) 0.5705(4) 0.1940(4) 0.066(2) Uani 1 d .
C4" C -0.1795(4) 0.5622(4) 0.1404(4) 0.069(2) Uani 1 d .
C4A" C -0.1935(4) 0.4894(4) 0.1390(4) 0.069(2) Uani 1 d .
C5" C -0.2334(5) 0.4807(5) 0.0896(4) 0.074(2) Uani 1 d .
C6" C -0.2244(5) 0.4046(5) 0.0790(4) 0.079(2) Uani 1 d .
C7" C -0.1825(5) 0.3377(4) 0.1189(5) 0.078(2) Uani 1 d .
C8" C -0.1576(4) 0.3462(4) 0.1755(4) 0.076(2) Uani 1 d .
C8A" C -0.1668(4) 0.4235(4) 0.1889(4) 0.067(2) Uani 1 d .
C9" C -0.1492(5) 0.3846(4) 0.3123(4) 0.072(2) Uani 1 d .
C10" C -0.0766(5) 0.3417(4) 0.3388(5) 0.087(2) Uani 1 d .
H10" H -0.0206(5) 0.3417(4) 0.3135(5) 0.104 Uiso 1 calc R
C11" C -0.0862(7) 0.2992(5) 0.4019(6) 0.112(3) Uani 1 d .
H11" H -0.0368(7) 0.2704(5) 0.4191(6) 0.134 Uiso 1 calc R
C12" C -0.1675(9) 0.2990(6) 0.4395(5) 0.120(3) Uani 1 d .
H12" H -0.1738(9) 0.2701(6) 0.4823(5) 0.145 Uiso 1 calc R
C13" C -0.2404(7) 0.3414(6) 0.4142(6) 0.113(3) Uani 1 d .
H13" H -0.2960(7) 0.3408(6) 0.4400(6) 0.136 Uiso 1 calc R
C14" C -0.2322(5) 0.3847(5) 0.3509(5) 0.089(2) Uani 1 d .
H14" H -0.2821(5) 0.4139(5) 0.3344(5) 0.107 Uiso 1 calc R
C15" C -0.1338(4) 0.6471(4) 0.1911(4) 0.072(2) Uani 1 d .
C16" C -0.0583(5) 0.6600(4) 0.1488(4) 0.084(2) Uani 1 d .
H16" H -0.0123(5) 0.6184(4) 0.1243(4) 0.101 Uiso 1 calc R
C17" C -0.0506(6) 0.7336(6) 0.1425(5) 0.105(3) Uani 1 d .
H17" H 0.0002(6) 0.7416(6) 0.1134(5) 0.126 Uiso 1 calc R
C18" C -0.1184(7) 0.7959(5) 0.1795(5) 0.104(3) Uani 1 d .
H18" H -0.1131(7) 0.8455(5) 0.1752(5) 0.125 Uiso 1 calc R
C19" C -0.1935(6) 0.7840(5) 0.2226(5) 0.102(3) Uani 1 d .
H19" H -0.2396(6) 0.8255(5) 0.2473(5) 0.123 Uiso 1 calc R
C20" C -0.1990(5) 0.7094(5) 0.2285(4) 0.090(2) Uani 1 d .
H20" H -0.2488(5) 0.7008(5) 0.2588(4) 0.108 Uiso 1 calc R
C21" C -0.1803(4) 0.6199(4) 0.0795(4) 0.071(2) Uani 1 d .
C22" C -0.1117(5) 0.5983(5) 0.0199(5) 0.095(2) Uani 1 d .
H22" H -0.0698(5) 0.5464(5) 0.0183(5) 0.114 Uiso 1 calc R
C23" C -0.1043(6) 0.6515(6) -0.0366(5) 0.110(3) Uani 1 d .
H23" H -0.0567(6) 0.6362(6) -0.0755(5) 0.132 Uiso 1 calc R
C24" C -0.1670(9) 0.7271(7) -0.0359(6) 0.119(3) Uani 1 d .
H24" H -0.1629(9) 0.7627(7) -0.0749(6) 0.143 Uiso 1 calc R
C25" C -0.2359(6) 0.7506(5) 0.0221(6) 0.101(3) Uani 1 d .
H25" H -0.2782(6) 0.8022(5) 0.0227(6) 0.121 Uiso 1 calc R
C26" C -0.2420(5) 0.6973(5) 0.0797(4) 0.087(2) Uani 1 d .
H26" H -0.2883(5) 0.7137(5) 0.1192(4) 0.105 Uiso 1 calc R
C27" C -0.2946(5) 0.5521(4) 0.0579(5) 0.079(2) Uani 1 d .
C28" C -0.2805(6) 0.5761(5) -0.0120(5) 0.089(2) Uani 1 d .
H28" H -0.2275(6) 0.5483(5) -0.0426(5) 0.106 Uiso 1 calc R
C29" C -0.3423(7) 0.6393(6) -0.0369(5) 0.100(2) Uani 1 d .
H29" H -0.3315(7) 0.6540(6) -0.0843(5) 0.120 Uiso 1 calc R
C30" C -0.4212(7) 0.6820(6) 0.0076(6) 0.114(3) Uani 1 d .
H30" H -0.4632(7) 0.7260(6) -0.0093(6) 0.137 Uiso 1 calc R
C31" C -0.4369(6) 0.6591(6) 0.0765(6) 0.114(3) Uani 1 d .
H31" H -0.4909(6) 0.6868(6) 0.1062(6) 0.137 Uiso 1 calc R
C32" C -0.3740(5) 0.5949(5) 0.1037(4) 0.090(2) Uani 1 d .
H32" H -0.3846(5) 0.5810(5) 0.1512(4) 0.108 Uiso 1 calc R
C33" C -0.2581(7) 0.3940(5) 0.0218(5) 0.100(3) Uani 1 d .
C34" C -0.1988(8) 0.3809(6) -0.0453(6) 0.135(4) Uani 1 d .
H34" H -0.1407(8) 0.3776(6) -0.0522(6) 0.162 Uiso 1 calc R
C35" C -0.2254(12) 0.3730(8) -0.1004(8) 0.158(5) Uani 1 d .
H35" H -0.1884(12) 0.3698(8) -0.1452(8) 0.189 Uiso 1 calc R
C36" C -0.3051(16) 0.3701(8) -0.0873(10) 0.170(5) Uani 1 d .
H36" H -0.3199(16) 0.3577(8) -0.1232(10) 0.204 Uiso 1 calc R
C37" C -0.3685(11) 0.3838(10) -0.0245(10) 0.176(6) Uani 1 d .
H37" H -0.4259(11) 0.3859(10) -0.0189(10) 0.211 Uiso 1 calc R
C38" C -0.3402(8) 0.3945(8) 0.0310(7) 0.147(4) Uani 1 d .
H38" H -0.3797(8) 0.4021(8) 0.0748(7) 0.177 Uiso 1 calc R
C39" C -0.1629(7) 0.2553(6) 0.0982(5) 0.107(3) Uani 1 d .
C40" C -0.0850(7) 0.2148(6) 0.0537(6) 0.133(4) Uani 1 d .
H40" H -0.0408(7) 0.2366(6) 0.0365(6) 0.160 Uiso 1 calc R
C41" C -0.0717(10) 0.1420(9) 0.0344(9) 0.175(6) Uani 1 d .
H41" H -0.0171(10) 0.1155(9) 0.0046(9) 0.210 Uiso 1 calc R
C42" C -0.1290(16) 0.1075(9) 0.0543(12) 0.192(7) Uani 1 d .
H42" H -0.1171(16) 0.0580(9) 0.0392(12) 0.230 Uiso 1 calc R
C43" C -0.2092(17) 0.1473(12) 0.0991(10) 0.214(8) Uani 1 d .
H43" H -0.2519(17) 0.1237(12) 0.1142(10) 0.256 Uiso 1 calc R
C44" C -0.2292(9) 0.2221(7) 0.1230(7) 0.154(4) Uani 1 d .
H44" H -0.2834(9) 0.2480(7) 0.1535(7) 0.184 Uiso 1 calc R
C45" C -0.1081(5) 0.2713(4) 0.2134(4) 0.077(2) Uani 1 d .
C46" C -0.0165(5) 0.2463(5) 0.1983(4) 0.093(2) Uani 1 d .
H46" H 0.0123(5) 0.2787(5) 0.1687(4) 0.111 Uiso 1 calc R
C47" C 0.0335(7) 0.1730(5) 0.2266(6) 0.113(3) Uani 1 d .
H47" H 0.0953(7) 0.1559(5) 0.2147(6) 0.135 Uiso 1 calc R
C48" C -0.0093(10) 0.1267(6) 0.2720(6) 0.127(3) Uani 1 d .
H48" H 0.0229(10) 0.0782(6) 0.2919(6) 0.152 Uiso 1 calc R
C49" C -0.1002(9) 0.1525(6) 0.2878(6) 0.130(4) Uani 1 d .
H49" H -0.1296(9) 0.1217(6) 0.3191(6) 0.156 Uiso 1 calc R
C50" C -0.1478(6) 0.2228(5) 0.2581(5) 0.108(3) Uani 1 d .
H50" H -0.2093(6) 0.2382(5) 0.2687(5) 0.130 Uiso 1 calc R
O1S O 0.5651(12) -0.1020(10) 0.2404(10) 0.304(8) Uiso 1 d D
O2S O 0.5607(14) -0.1587(14) 0.1562(11) 0.349(10) Uiso 1 d D
N1S N 0.5448(7) -0.1046(10) 0.1918(12) 0.291(9) Uiso 1 d D
C1S C 0.4877(6) -0.0277(5) 0.1668(6) 0.165(4) Uiso 1 d GD
C2S C 0.4611(8) -0.0223(6) 0.1073(6) 0.194(6) Uiso 1 d G
H2S H 0.4797(11) -0.0678(7) 0.0836(8) 0.233 Uiso 1 d G
C3S C 0.4068(8) 0.0509(8) 0.0833(5) 0.222(7) Uiso 1 d G
H3S H 0.3890(11) 0.0545(11) 0.0435(6) 0.266 Uiso 1 d G
C4S C 0.3790(7) 0.1188(6) 0.1188(7) 0.223(7) Uiso 1 d G
H4S H 0.3426(10) 0.1677(7) 0.1027(9) 0.268 Uiso 1 d G
C5S C 0.4056(8) 0.1134(6) 0.1783(6) 0.221(7) Uiso 1 d G
H5S H 0.3870(11) 0.1588(7) 0.2021(9) 0.266 Uiso 1 d G
C6S C 0.4600(8) 0.0402(7) 0.2023(5) 0.206(6) Uiso 1 d G
H6S H 0.4778(11) 0.0366(11) 0.2422(6) 0.247 Uiso 1 d G
O3S O 0.3614(13) 0.1509(14) 0.3818(14) 0.367(12) Uiso 1 d D
O4S O 0.3856(14) 0.0356(15) 0.4299(11) 0.360(10) Uiso 1 d D
N2S N 0.3748(8) 0.1077(21) 0.4254(11) 0.331(12) Uiso 1 d D
C7S C 0.3798(8) 0.1390(8) 0.4825(6) 0.202(6) Uiso 1 d GD
C8S C 0.4091(8) 0.0870(5) 0.5365(8) 0.224(7) Uiso 1 d G
H8S H 0.4218(12) 0.0324(6) 0.5365(11) 0.269 Uiso 1 d G
C9S C 0.4195(8) 0.1164(8) 0.5905(6) 0.238(8) Uiso 1 d G
H9S H 0.4392(12) 0.0816(11) 0.6266(8) 0.286 Uiso 1 d G
C10S C 0.4006(9) 0.1979(9) 0.5904(6) 0.255(9) Uiso 1 d G
H10S H 0.4075(13) 0.2176(13) 0.6265(8) 0.305 Uiso 1 d G
C11S C 0.3712(9) 0.2500(6) 0.5364(8) 0.237(8) Uiso 1 d G
H11S H 0.3586(13) 0.3045(6) 0.5364(11) 0.285 Uiso 1 d G
C12S C 0.3608(8) 0.2205(7) 0.4824(6) 0.226(7) Uiso 1 d G
H12S H 0.3412(12) 0.2554(10) 0.4463(8) 0.272 Uiso 1 d G
O5S O 0.1123(16) 0.1130(14) 0.3868(12) 0.216(8) Uiso 0.50 d PD
O6S O 0.1864(18) 0.0372(13) 0.4573(12) 0.223(9) Uiso 0.50 d PD
N3S N 0.1258(15) 0.0643(12) 0.4324(10) 0.190(9) Uiso 0.50 d PD
C13S C 0.0646(10) 0.0273(8) 0.4680(7) 0.160(4) Uiso 1 d D
H13S H 0.1099(10) 0.0466(8) 0.4447(7) 0.192 Uiso 0.50 d PR
C14S C 0.0837(11) -0.0429(9) 0.5043(7) 0.181(5) Uiso 1 d D
H14S H 0.1416(11) -0.0717(9) 0.5077(7) 0.217 Uiso 1 d R
C15S C 0.0210(11) -0.0723(9) 0.5364(7) 0.178(5) Uiso 1 d D
H15S H 0.0343(11) -0.1223(9) 0.5607(7) 0.214 Uiso 1 d R
O7S O 0.3456(12) -0.1870(11) 0.0749(11) 0.174(6) Uiso 0.50 d PD
O8S O 0.3999(13) -0.1663(10) -0.0364(11) 0.171(6) Uiso 0.50 d PD
N4S N 0.3514(8) -0.1533(7) 0.0215(12) 0.134(5) Uiso 0.50 d PD
C16S C 0.2821(6) -0.0765(4) 0.0276(5) 0.171(5) Uiso 1 d GD
H16S H 0.3230(8) -0.1286(4) 0.0289(7) 0.206 Uiso 0.50 d PG
C17S C 0.2911(6) -0.0260(6) -0.0322(4) 0.164(4) Uiso 1 d G
H17S H 0.3380(7) -0.0444(8) -0.0709(5) 0.197 Uiso 0.50 d PG
C18S C 0.2300(7) 0.0519(5) -0.0342(5) 0.206(6) Uiso 1 d G
H18S H 0.2360(10) 0.0856(7) -0.0742(5) 0.247 Uiso 1 d G
C19S C 0.1599(6) 0.0793(4) 0.0236(6) 0.184(5) Uiso 1 d G
H19S H 0.1190(8) 0.1314(5) 0.0223(8) 0.221 Uiso 1 d G
C20S C 0.1509(6) 0.0288(6) 0.0835(5) 0.179(5) Uiso 1 d G
H20S H 0.1039(7) 0.0471(8) 0.1222(6) 0.215 Uiso 1 d G
C21S C 0.2120(7) -0.0491(5) 0.0855(4) 0.189(5) Uiso 1 d G
H21S H 0.2060(10) -0.0828(7) 0.1255(5) 0.227 Uiso 1 d G
C22S C 0.3671(8) -0.0557(10) -0.0949(6) 0.313(23) Uiso 0.50 d PG
H22A H 0.3636(11) -0.0138(11) -0.1315(5) 0.470 Uiso 0.50 d PG
H22B H 0.3636(10) -0.1009(10) -0.1101(7) 0.470 Uiso 0.50 d PG
H22C H 0.4225(7) -0.0714(10) -0.0831(8) 0.470 Uiso 0.50 d PG
O9S O 0.7294(16) -0.0084(14) 0.2069(12) 0.208(8) Uiso 0.50 d PD
O10S O 0.6228(14) 0.0906(12) 0.2200(11) 0.188(7) Uiso 0.50 d PD
N5S N 0.6867(18) 0.0412(17) 0.2433(8) 0.187(9) Uiso 0.50 d PD
C23S C 0.6958(14) 0.0538(12) 0.3073(8) 0.141(7) Uiso 0.50 d PGD
C24S C 0.6383(14) 0.1211(11) 0.3430(12) 0.260(31) Uiso 0.50 d PG
H24S H 0.5961(19) 0.1614(14) 0.3233(16) 0.312 Uiso 0.50 d PG
C25S C 0.6439(15) 0.1281(11) 0.4083(11) 0.218(14) Uiso 0.50 d PG
H25S H 0.6054(20) 0.1732(14) 0.4322(15) 0.262 Uiso 0.50 d PG
C26S C 0.7069(16) 0.0678(14) 0.4378(8) 0.177(10) Uiso 0.50 d PG
H26S H 0.7107(22) 0.0725(19) 0.4815(10) 0.212 Uiso 0.50 d PG
C27S C 0.7645(13) 0.0005(12) 0.4020(11) 0.176(10) Uiso 0.50 d PG
H27S H 0.8067(17) -0.0398(15) 0.4217(15) 0.211 Uiso 0.50 d PG
C28S C 0.7589(11) -0.0065(10) 0.3368(10) 0.135(7) Uiso 0.50 d PG
H28S H 0.7974(16) -0.0516(12) 0.3128(14) 0.161 Uiso 0.50 d PG
C29S C 0.6874(12) 0.0953(10) 0.3802(9) 0.256(18) Uiso 0.50 d PG
C30S C 0.7617(12) 0.0279(10) 0.3580(11) 0.168(10) Uiso 0.50 d PG
H30S H 0.8082(14) 0.0097(14) 0.3791(14) 0.201 Uiso 0.50 d PG
C31S C 0.7666(15) -0.0124(11) 0.3041(12) 0.183(12) Uiso 0.50 d PG
H31S H 0.8164(17) -0.0575(14) 0.2893(16) 0.219 Uiso 0.50 d PG
C32S C 0.6972(18) 0.0149(14) 0.2724(11) 0.322(30) Uiso 0.50 d PG
H32S H 0.7004(24) -0.0120(18) 0.2364(14) 0.386 Uiso 0.50 d PG
C33S C 0.6228(16) 0.0823(15) 0.2946(13) 0.241(16) Uiso 0.50 d PG
H33S H 0.5764(20) 0.1005(20) 0.2734(17) 0.289 Uiso 0.50 d PG
C34S C 0.6179(12) 0.1225(11) 0.3485(12) 0.173(16) Uiso 0.50 d PG
H34S H 0.5682(14) 0.1676(14) 0.3633(16) 0.208 Uiso 0.50 d PG
C35S C 0.6821(20) 0.1388(15) 0.4385(12) 0.238(16) Uiso 0.50 d PG
H35A H 0.7350(22) 0.1125(19) 0.4545(14) 0.358 Uiso 0.50 d PG
H35B H 0.6312(22) 0.1387(19) 0.4760(12) 0.358 Uiso 0.50 d PG
H35C H 0.6767(23) 0.1931(14) 0.4223(16) 0.358 Uiso 0.50 d PG

loop_
_atom_type_symbol
_atom_type_description
_atom_type_scat_dispersion_real
_atom_type_scat_dispersion_imag
_atom_type_scat_source
C C 0.0181 0.0091 'International Tables Vol C Tables 4.2.6.8 and 6.1.1.4'
H H 0.0000 0.0000 'International Tables Vol C Tables 4.2.6.8 and 6.1.1.4'
N N 0.0311 0.0180 'International Tables Vol C Tables 4.2.6.8 and 6.1.1.4'
O O 0.0492 0.0322 'International Tables Vol C Tables 4.2.6.8 and 6.1.1.4'
Br Br -0.6763 1.2805 'International Tables Vol C Tables 4.2.6.8 and 6.1.1.4'

loop_
_geom_angle_atom_site_label_1
_geom_angle_atom_site_label_2
_geom_angle_atom_site_label_3
_geom_angle
_geom_angle_site_symmetry_1
_geom_angle_site_symmetry_3
_geom_angle_publ_flag
Br1 C1 C2 117.6(6) . . yes
Br1 C1 C6 121.1(5) . . yes
C2 C1 C6 121.3(6) . . yes
C1 C2 C3 119.1(6) . . yes
C2 C3 C4 118.8(6) . . yes
C2 C3 C2' 120.5(7) . . yes
C4 C3 C2' 120.7(6) . . yes
C3 C4 C5 122.2(6) . . yes
C4 C5 C6 117.6(7) . . yes
C4 C5 C2" 120.3(6) . . yes
C6 C5 C2" 122.1(6) . . yes
C1 C6 C5 121.0(6) . . yes
C2' C1' C8A' 120.3(6) . . yes
C2' C1' C9' 118.5(6) . . yes
C8A' C1' C9' 120.7(6) . . yes
C1' C2' C3' 120.3(6) . . yes
C1' C2' C3 120.1(6) . . yes
C3' C2' C3 119.5(6) . . yes
C2' C3' C4' 119.9(6) . . yes
C2' C3' C15' 120.7(5) . . yes
C4' C3' C15' 119.3(6) . . yes
C3' C4' C4A' 120.2(6) . . yes
C3' C4' C21' 117.1(6) . . yes
C4A' C4' C21' 122.2(6) . . yes
C4' C4A' C5' 123.7(6) . . yes
C4' C4A' C8A' 118.7(6) . . yes
C5' C4A' C8A' 117.5(6) . . yes
C4A' C5' C6' 121.1(6) . . yes
C4A' C5' C27' 121.9(6) . . yes
C6' C5' C27' 116.8(6) . . yes
C5' C6' C7' 120.6(6) . . yes
C5' C6' C33' 120.7(7) . . yes
C7' C6' C33' 118.6(7) . . yes
C6' C7' C8' 118.0(6) . . yes
C6' C7' C39' 119.4(6) . . yes
C8' C7' C39' 122.6(7) . . yes
C7' C8' C8A' 120.9(6) . . yes
C7' C8' C45' 117.9(6) . . yes
C8A' C8' C45' 120.2(6) . . yes
C1' C8A' C4A' 118.3(6) . . yes
C1' C8A' C8' 122.2(6) . . yes
C4A' C8A' C8' 119.4(6) . . yes
C1' C9' C10' 123.5(7) . . yes
C1' C9' C14' 117.4(7) . . yes
C10' C9' C14' 119.0(7) . . yes
C9' C10' C11' 120.4(9) . . yes
C10' C11' C12' 121.1(9) . . yes
C11' C12' C13' 119.8(8) . . yes
C12' C13' C14' 118.3(9) . . yes
C9' C14' C13' 121.4(8) . . yes
C3' C15' C16' 120.9(7) . . yes
C3' C15' C20' 119.7(8) . . yes
C16' C15' C20' 119.2(7) . . yes
C15' C16' C17' 118.8(9) . . yes
C16' C17' C18' 120.1(10) . . yes
C17' C18' C19' 119.6(10) . . yes
C18' C19' C20' 120.7(10) . . yes
C15' C20' C19' 121.5(9) . . yes
C4' C21' C22' 117.6(8) . . yes
C4' C21' C26' 122.9(8) . . yes
C22' C21' C26' 119.3(8) . . yes
C21' C22' C23' 119.4(11) . . yes
C22' C23' C24' 120.9(15) . . yes
C23' C24' C25' 118.8(15) . . yes
C24' C25' C26' 123.4(14) . . yes
C21' C26' C25' 118.2(11) . . yes
C5' C27' C28' 120.7(7) . . yes
C5' C27' C32' 119.9(7) . . yes
C28' C27' C32' 119.3(7) . . yes
C27' C28' C29' 119.6(9) . . yes
C28' C29' C30' 120.8(9) . . yes
C29' C30' C31' 120.5(9) . . yes
C30' C31' C32' 119.2(9) . . yes
C27' C32' C31' 120.5(8) . . yes
C6' C33' C34' 119.9(9) . . yes
C6' C33' C38' 120.9(8) . . yes
C34' C33' C38' 119.1(8) . . yes
C33' C34' C35' 121.4(11) . . yes
C34' C35' C36' 118.3(12) . . yes
C35' C36' C37' 125.5(12) . . yes
C36' C37' C38' 115.9(11) . . yes
C33' C38' C37' 119.6(10) . . yes
C7' C39' C40' 121.6(9) . . yes
C7' C39' C44' 121.1(9) . . yes
C40' C39' C44' 117.3(8) . . yes
C39' C40' C41' 121.1(12) . . yes
C40' C41' C42' 118.6(13) . . yes
C41' C42' C43' 122.8(14) . . yes
C42' C43' C44' 117.7(13) . . yes
C39' C44' C43' 122.4(11) . . yes
C8' C45' C46' 118.4(7) . . yes
C8' C45' C50' 122.9(9) . . yes
C46' C45' C50' 118.6(8) . . yes
C45' C46' C47' 121.5(9) . . yes
C46' C47' C48' 119.3(10) . . yes
C47' C48' C49' 120.9(9) . . yes
C48' C49' C50' 120.3(9) . . yes
C45' C50' C49' 119.4(10) . . yes
C2" C1" C8A" 120.6(6) . . yes
C2" C1" C9" 117.8(7) . . yes
C8A" C1" C9" 120.9(6) . . yes
C1" C2" C3" 121.1(6) . . yes
C1" C2" C5 120.5(6) . . yes
C3" C2" C5 118.3(6) . . yes
C2" C3" C4" 120.0(6) . . yes
C2" C3" C15" 123.5(7) . . yes
C4" C3" C15" 116.3(6) . . yes
C3" C4" C4A" 119.7(6) . . yes
C3" C4" C21" 119.1(6) . . yes
C4A" C4" C21" 119.9(7) . . yes
C4" C4A" C5" 122.0(7) . . yes
C4" C4A" C8A" 119.1(7) . . yes
C5" C4A" C8A" 118.9(6) . . yes
C4A" C5" C6" 118.8(7) . . yes
C4A" C5" C27" 120.8(7) . . yes
C6" C5" C27" 119.8(7) . . yes
C5" C6" C7" 121.0(7) . . yes
C5" C6" C33" 119.2(7) . . yes
C7" C6" C33" 119.8(7) . . yes
C6" C7" C8" 121.0(7) . . yes
C6" C7" C39" 118.5(8) . . yes
C8" C7" C39" 120.5(7) . . yes
C7" C8" C8A" 119.5(7) . . yes
C7" C8" C45" 117.9(6) . . yes
C8A" C8" C45" 121.8(8) . . yes
C1" C8A" C4A" 117.9(6) . . yes
C1" C8A" C8" 123.8(7) . . yes
C4A" C8A" C8" 118.2(7) . . yes
C1" C9" C10" 124.1(6) . . yes
C1" C9" C14" 116.7(7) . . yes
C10" C9" C14" 118.9(7) . . yes
C9" C10" C11" 120.7(8) . . yes
C10" C11" C12" 120.3(8) . . yes
C11" C12" C13" 119.9(9) . . yes
C12" C13" C14" 120.7(9) . . yes
C9" C14" C13" 119.5(8) . . yes
C3" C15" C16" 122.0(6) . . yes
C3" C15" C20" 120.2(6) . . yes
C16" C15" C20" 117.7(7) . . yes
C15" C16" C17" 120.9(7) . . yes
C16" C17" C18" 120.1(8) . . yes
C17" C18" C19" 120.0(8) . . yes
C18" C19" C20" 118.7(8) . . yes
C15" C20" C19" 122.6(8) . . yes
C4" C21" C22" 118.5(6) . . yes
C4" C21" C26" 123.7(7) . . yes
C22" C21" C26" 117.6(7) . . yes
C21" C22" C23" 121.4(8) . . yes
C22" C23" C24" 120.0(9) . . yes
C23" C24" C25" 120.2(9) . . yes
C24" C25" C26" 119.7(8) . . yes
C21" C26" C25" 121.0(8) . . yes
C5" C27" C28" 125.4(7) . . yes
C5" C27" C32" 115.6(8) . . yes
C28" C27" C32" 118.9(7) . . yes
C27" C28" C29" 121.5(8) . . yes
C28" C29" C30" 120.3(9) . . yes
C29" C30" C31" 119.3(9) . . yes
C30" C31" C32" 121.6(9) . . yes
C27" C32" C31" 118.3(8) . . yes
C6" C33" C34" 118.2(9) . . yes
C6" C33" C38" 124.0(10) . . yes
C34" C33" C38" 117.8(10) . . yes
C33" C34" C35" 121.6(12) . . yes
C34" C35" C36" 117.4(14) . . yes
C35" C36" C37" 125.4(14) . . yes
C36" C37" C38" 115.5(13) . . yes
C33" C38" C37" 121.8(12) . . yes
C7" C39" C40" 122.0(9) . . yes
C7" C39" C44" 118.6(9) . . yes
C40" C39" C44" 119.3(9) . . yes
C39" C40" C41" 119.9(11) . . yes
C40" C41" C42" 124.8(15) . . yes
C41" C42" C43" 116.8(15) . . yes
C42" C43" C44" 123.0(15) . . yes
C39" C44" C43" 116.2(13) . . yes
C8" C45" C46" 118.7(6) . . yes
C8" C45" C50" 123.6(7) . . yes
C46" C45" C50" 117.5(8) . . yes
C45" C46" C47" 121.1(8) . . yes
C46" C47" C48" 119.3(9) . . yes
C47" C48" C49" 119.2(9) . . yes
C48" C49" C50" 120.8(9) . . yes
C45" C50" C49" 122.0(9) . . yes
O1S N1S O2S 133.8(19) . . yes
O1S N1S C1S 114.2(24) . . yes
O2S N1S C1S 112.0(23) . . yes
N1S C1S C2S 119.8(15) . . yes
N1S C1S C6S 120.2(15) . . yes
C2S C1S C6S 120.0 . . yes
C1S C2S C3S 120.0 . . yes
C2S C3S C4S 120.0 . . yes
C3S C4S C5S 120.0 . . yes
C4S C5S C6S 120.0 . . yes
C1S C6S C5S 120.0 . . yes
O3S N2S O4S 127.0(21) . . yes
O3S N2S C7S 114.9(32) . . yes
O4S N2S C7S 118.1(29) . . yes
N2S C7S C8S 119.5(19) . . yes
N2S C7S C12S 120.4(19) . . yes
C8S C7S C12S 120.0 . . yes
C7S C8S C9S 120.0 . . yes
C8S C9S C10S 120.0 . . yes
C9S C10S C11S 120.0 . . yes
C10S C11S C12S 120.0 . . yes
C7S C12S C11S 120.0 . . yes
O5S N3S O6S 130.8(25) . . yes
O5S N3S C13S 121.6(26) . . yes
O6S N3S C13S 107.6(24) . . yes
N3S C13S C14S 125.3(19) . . yes
N3S C13S C15S 113.3(18) . 2_556 yes
C14S C13S C15S 121.4(15) . 2_556 yes
C13S C14S C15S 120.6(16) . . yes
C13S C15S C14S 118.0(15) 2_556 . yes
O7S N4S O8S 136.7(17) . . yes
O7S N4S C16S 108.2(18) . . yes
O8S N4S C16S 115.1(18) . . yes
N4S C16S C17S 112.8(12) . . yes
N4S C16S C21S 127.2(12) . . yes
C17S C16S C21S 120.0 . . yes
C16S C17S C18S 120.0 . . yes
C16S C17S C22S 120.0 . . yes
C18S C17S C22S 120.0 . . yes
C17S C18S C19S 120.0 . . yes
C18S C19S C20S 120.0 . . yes
C19S C20S C21S 120.0 . . yes
C16S C21S C20S 120.0 . . yes
O9S N5S O10S 110.8(21) . . yes
O9S N5S C23S 130.0(31) . . yes
O10S N5S C23S 119.3(25) . . yes
N5S C23S C24S 121.4(19) . . yes
N5S C23S C28S 118.4(19) . . yes
C24S C23S C28S 120.0 . . yes
C23S C24S C25S 120.0 . . yes
C24S C25S C26S 120.0 . . yes
C25S C26S C27S 120.0 . . yes
C26S C27S C28S 120.0 . . yes
C23S C28S C27S 120.0 . . yes
C30S C29S C34S 120.0 . . yes
C30S C29S C35S 120.0 . . yes
C34S C29S C35S 120.0 . . yes
C29S C30S C31S 120.0 . . yes
C30S C31S C32S 120.0 . . yes
C31S C32S C33S 120.0 . . yes
C32S C33S C34S 120.0 . . yes
C29S C34S C33S 120.0 . . yes
C1 C2 H2 120.5(4) . . ?
C3 C2 H2 120.5(4) . . ?
C3 C4 H4 118.9(4) . . ?
C5 C4 H4 118.9(4) . . ?
C1 C6 H6 119.5(4) . . ?
C5 C6 H6 119.5(4) . . ?
C9' C10' H10' 119.8(5) . . ?
C11' C10' H10' 119.8(6) . . ?
C10' C11' H11' 119.5(6) . . ?
C12' C11' H11' 119.5(5) . . ?
C11' C12' H12' 120.1(5) . . ?
C13' C12' H12' 120.1(6) . . ?
C12' C13' H13' 120.8(6) . . ?
C14' C13' H13' 120.8(6) . . ?
C9' C14' H14' 119.3(4) . . ?
C13' C14' H14' 119.3(6) . . ?
C15' C16' H16' 120.6(5) . . ?
C17' C16' H16' 120.6(7) . . ?
C16' C17' H17' 120.0(7) . . ?
C18' C17' H17' 120.0(8) . . ?
C17' C18' H18' 120.2(8) . . ?
C19' C18' H18' 120.2(7) . . ?
C18' C19' H19' 119.6(7) . . ?
C20' C19' H19' 119.6(7) . . ?
C15' C20' H20' 119.2(5) . . ?
C19' C20' H20' 119.2(7) . . ?
C21' C22' H22' 120.3(5) . . ?
C23' C22' H22' 120.3(9) . . ?
C22' C23' H23' 119.5(9) . . ?
C24' C23' H23' 119.5(10) . . ?
C23' C24' H24' 120.6(10) . . ?
C25' C24' H24' 120.6(10) . . ?
C24' C25' H25' 118.3(10) . . ?
C26' C25' H25' 118.3(9) . . ?
C21' C26' H26' 120.9(5) . . ?
C25' C26' H26' 120.9(9) . . ?
C27' C28' H28' 120.2(5) . . ?
C29' C28' H28' 120.2(6) . . ?
C28' C29' H29' 119.6(6) . . ?
C30' C29' H29' 119.6(5) . . ?
C29' C30' H30' 119.8(6) . . ?
C31' C30' H30' 119.8(7) . . ?
C30' C31' H31' 120.4(7) . . ?
C32' C31' H31' 120.4(6) . . ?
C27' C32' H32' 119.8(4) . . ?
C31' C32' H32' 119.8(6) . . ?
C33' C34' H34' 119.3(6) . . ?
C35' C34' H34' 119.3(8) . . ?
C34' C35' H35' 120.9(8) . . ?
C36' C35' H35' 120.9(8) . . ?
C35' C36' H36' 117.2(8) . . ?
C37' C36' H36' 117.2(8) . . ?
C36' C37' H37' 122.0(8) . . ?
C38' C37' H37' 122.0(8) . . ?
C33' C38' H38' 120.2(5) . . ?
C37' C38' H38' 120.2(8) . . ?
C39' C40' H40' 119.5(6) . . ?
C41' C40' H40' 119.5(9) . . ?
C40' C41' H41' 120.7(9) . . ?
C42' C41' H41' 120.7(10) . . ?
C41' C42' H42' 118.6(10) . . ?
C43' C42' H42' 118.6(10) . . ?
C42' C43' H43' 121.2(10) . . ?
C44' C43' H43' 121.2(9) . . ?
C39' C44' H44' 118.8(6) . . ?
C43' C44' H44' 118.8(9) . . ?
C45' C46' H46' 119.3(5) . . ?
C47' C46' H46' 119.3(7) . . ?
C46' C47' H47' 120.3(7) . . ?
C48' C47' H47' 120.3(7) . . ?
C47' C48' H48' 119.5(7) . . ?
C49' C48' H48' 119.5(6) . . ?
C48' C49' H49' 119.8(6) . . ?
C50' C49' H49' 119.8(7) . . ?
C45' C50' H50' 120.3(6) . . ?
C49' C50' H50' 120.3(7) . . ?
C9" C10" H10" 119.7(5) . . ?
C11" C10" H10" 119.7(5) . . ?
C10" C11" H11" 119.8(5) . . ?
C12" C11" H11" 119.8(6) . . ?
C11" C12" H12" 120.1(6) . . ?
C13" C12" H12" 120.1(6) . . ?
C12" C13" H13" 119.6(6) . . ?
C14" C13" H13" 119.6(6) . . ?
C9" C14" H14" 120.2(5) . . ?
C13" C14" H14" 120.2(6) . . ?
C15" C16" H16" 119.6(4) . . ?
C17" C16" H16" 119.6(5) . . ?
C16" C17" H17" 120.0(5) . . ?
C18" C17" H17" 120.0(5) . . ?
C17" C18" H18" 120.0(5) . . ?
C19" C18" H18" 120.0(6) . . ?
C18" C19" H19" 120.7(6) . . ?
C20" C19" H19" 120.7(5) . . ?
C15" C20" H20" 118.7(4) . . ?
C19" C20" H20" 118.7(5) . . ?
C21" C22" H22" 119.3(5) . . ?
C23" C22" H22" 119.3(6) . . ?
C22" C23" H23" 120.0(6) . . ?
C24" C23" H23" 120.0(6) . . ?
C23" C24" H24" 119.9(6) . . ?
C25" C24" H24" 119.9(6) . . ?
C24" C25" H25" 120.2(6) . . ?
C26" C25" H25" 120.2(5) . . ?
C21" C26" H26" 119.5(5) . . ?
C25" C26" H26" 119.5(5) . . ?
C27" C28" H28" 119.2(5) . . ?
C29" C28" H28" 119.2(6) . . ?
C28" C29" H29" 119.9(6) . . ?
C30" C29" H29" 119.9(6) . . ?
C29" C30" H30" 120.4(6) . . ?
C31" C30" H30" 120.4(6) . . ?
C30" C31" H31" 119.2(6) . . ?
C32" C31" H31" 119.2(6) . . ?
C27" C32" H32" 120.8(5) . . ?
C31" C32" H32" 120.8(6) . . ?
C33" C34" H34" 119.2(6) . . ?
C35" C34" H34" 119.2(9) . . ?
C34" C35" H35" 121.3(9) . . ?
C36" C35" H35" 121.3(10) . . ?
C35" C36" H36" 117.3(10) . . ?
C37" C36" H36" 117.3(10) . . ?
C36" C37" H37" 122.2(10) . . ?
C38" C37" H37" 122.2(9) . . ?
C33" C38" H38" 119.1(7) . . ?
C37" C38" H38" 119.1(9) . . ?
C39" C40" H40" 120.0(6) . . ?
C41" C40" H40" 120.0(9) . . ?
C40" C41" H41" 117.6(9) . . ?
C42" C41" H41" 117.6(11) . . ?
C41" C42" H42" 121.6(11) . . ?
C43" C42" H42" 121.6(11) . . ?
C42" C43" H43" 118.5(11) . . ?
C44" C43" H43" 118.5(10) . . ?
C39" C44" H44" 121.9(7) . . ?
C43" C44" H44" 121.9(11) . . ?
C45" C46" H46" 119.4(5) . . ?
C47" C46" H46" 119.4(6) . . ?
C46" C47" H47" 120.4(6) . . ?
C48" C47" H47" 120.4(7) . . ?
C47" C48" H48" 120.4(7) . . ?
C49" C48" H48" 120.4(6) . . ?
C48" C49" H49" 119.6(6) . . ?
C50" C49" H49" 119.6(6) . . ?
C45" C50" H50" 119.0(5) . . ?
C49" C50" H50" 119.0(6) . . ?
C1S C2S H2S 120.0 . . ?
C3S C2S H2S 120.0 . . ?
C2S C3S H3S 120.0 . . ?
C4S C3S H3S 120.0 . . ?
C3S C4S H4S 120.0 . . ?
C5S C4S H4S 120.0 . . ?
C4S C5S H5S 120.0 . . ?
C6S C5S H5S 120.0 . . ?
C1S C6S H6S 120.0 . . ?
C5S C6S H6S 120.0 . . ?
C7S C8S H8S 120.0 . . ?
C9S C8S H8S 120.0 . . ?
C8S C9S H9S 120.0 . . ?
C10S C9S H9S 120.0 . . ?
C9S C10S H10S 120.0 . . ?
C11S C10S H10S 120.0 . . ?
C10S C11S H11S 120.0 . . ?
C12S C11S H11S 120.0 . . ?
C7S C12S H12S 120.0 . . ?
C11S C12S H12S 120.0 . . ?
C14S C13S H13S 119.5(10) . . ?
C15S C13S H13S 119.1(10) 2_556 . ?
C13S C14S H14S 120.1(10) . . ?
C15S C14S H14S 119.3(11) . . ?
C13S C15S H15S 121.0(10) 2_556 . ?
C14S C15S H15S 121.0(11) . . ?
C17S C16S H16S 120.0 . . ?
C21S C16S H16S 120.0 . . ?
C16S C17S H17S 120.0 . . ?
C18S C17S H17S 120.0 . . ?
C17S C18S H18S 120.0 . . ?
C19S C18S H18S 120.0 . . ?
C18S C19S H19S 120.0 . . ?
C20S C19S H19S 120.0 . . ?
C19S C20S H20S 120.0 . . ?
C21S C20S H20S 120.0 . . ?
C16S C21S H21S 120.0 . . ?
C20S C21S H21S 120.0 . . ?
C17S C22S H22A 109.5 . . ?
C17S C22S H22B 109.5 . . ?
C17S C22S H22C 109.5 . . ?
H22A C22S H22B 109.5 . . ?
H22A C22S H22C 109.5 . . ?
H22B C22S H22C 109.5 . . ?
C23S C24S H24S 120.0 . . ?
C25S C24S H24S 120.0 . . ?
C24S C25S H25S 120.0 . . ?
C26S C25S H25S 120.0 . . ?
C25S C26S H26S 120.0 . . ?
C27S C26S H26S 120.0 . . ?
C26S C27S H27S 120.0 . . ?
C28S C27S H27S 120.0 . . ?
C23S C28S H28S 120.0 . . ?
C27S C28S H28S 120.0 . . ?
C29S C30S H30S 120.0 . . ?
C31S C30S H30S 120.0 . . ?
C30S C31S H31S 120.0 . . ?
C32S C31S H31S 120.0 . . ?
C31S C32S H32S 120.0 . . ?
C33S C32S H32S 120.0 . . ?
C32S C33S H33S 120.0 . . ?
C34S C33S H33S 120.0 . . ?
C29S C34S H34S 120.0 . . ?
C33S C34S H34S 120.0 . . ?
C29S C35S H35A 109.5 . . ?
C29S C35S H35B 109.5 . . ?
C29S C35S H35C 109.5 . . ?
H35A C35S H35B 109.5 . . ?
H35A C35S H35C 109.5 . . ?
H35B C35S H35C 109.5 . . ?

loop_
_geom_bond_atom_site_label_1
_geom_bond_atom_site_label_2
_geom_bond_distance
_geom_bond_site_symmetry_2
_geom_bond_publ_flag
Br1 C1 1.901(7) . yes
C1 C2 1.392(9) . yes
C1 C6 1.389(9) . yes
C2 C3 1.377(9) . yes
C3 C4 1.395(9) . yes
C3 C2' 1.505(9) . yes
C4 C5 1.410(9) . yes
C5 C6 1.359(9) . yes
C5 C2" 1.498(10) . yes
C1' C2' 1.376(9) . yes
C1' C8A' 1.449(9) . yes
C1' C9' 1.505(10) . yes
C2' C3' 1.425(9) . yes
C3' C4' 1.388(9) . yes
C3' C15' 1.492(10) . yes
C4' C4A' 1.440(10) . yes
C4' C21' 1.501(10) . yes
C4A' C5' 1.439(10) . yes
C4A' C8A' 1.410(10) . yes
C5' C6' 1.356(10) . yes
C5' C27' 1.518(10) . yes
C6' C7' 1.454(10) . yes
C6' C33' 1.504(11) . yes
C7' C8' 1.379(10) . yes
C7' C39' 1.457(11) . yes
C8' C8A' 1.428(9) . yes
C8' C45' 1.505(11) . yes
C9' C10' 1.372(10) . yes
C9' C14' 1.372(11) . yes
C10' C11' 1.386(12) . yes
C11' C12' 1.353(13) . yes
C12' C13' 1.400(13) . yes
C13' C14' 1.401(12) . yes
C15' C16' 1.387(11) . yes
C15' C20' 1.360(10) . yes
C16' C17' 1.392(13) . yes
C17' C18' 1.355(15) . yes
C18' C19' 1.370(15) . yes
C19' C20' 1.329(12) . yes
C21' C22' 1.368(12) . yes
C21' C26' 1.375(11) . yes
C22' C23' 1.435(16) . yes
C23' C24' 1.332(20) . yes
C24' C25' 1.328(21) . yes
C25' C26' 1.408(16) . yes
C27' C28' 1.402(11) . yes
C27' C32' 1.350(10) . yes
C28' C29' 1.378(12) . yes
C29' C30' 1.362(13) . yes
C30' C31' 1.358(14) . yes
C31' C32' 1.423(12) . yes
C33' C34' 1.392(12) . yes
C33' C38' 1.365(12) . yes
C34' C35' 1.372(13) . yes
C35' C36' 1.292(17) . yes
C36' C37' 1.390(17) . yes
C37' C38' 1.427(14) . yes
C39' C40' 1.388(12) . yes
C39' C44' 1.389(13) . yes
C40' C41' 1.417(15) . yes
C41' C42' 1.347(19) . yes
C42' C43' 1.378(20) . yes
C43' C44' 1.392(15) . yes
C45' C46' 1.386(11) . yes
C45' C50' 1.372(11) . yes
C46' C47' 1.384(12) . yes
C47' C48' 1.364(15) . yes
C48' C49' 1.345(14) . yes
C49' C50' 1.423(13) . yes
C1" C2" 1.393(9) . yes
C1" C8A" 1.431(10) . yes
C1" C9" 1.503(10) . yes
C2" C3" 1.402(9) . yes
C3" C4" 1.407(10) . yes
C3" C15" 1.493(9) . yes
C4" C4A" 1.445(9) . yes
C4" C21" 1.469(10) . yes
C4A" C5" 1.431(10) . yes
C4A" C8A" 1.442(10) . yes
C5" C6" 1.383(10) . yes
C5" C27" 1.490(11) . yes
C6" C7" 1.397(11) . yes
C6" C33" 1.513(12) . yes
C7" C8" 1.394(10) . yes
C7" C39" 1.514(12) . yes
C8" C8A" 1.423(10) . yes
C8" C45" 1.505(11) . yes
C9" C10" 1.381(10) . yes
C9" C14" 1.384(10) . yes
C10" C11" 1.370(12) . yes
C11" C12" 1.356(13) . yes
C12" C13" 1.369(14) . yes
C13" C14" 1.377(12) . yes
C15" C16" 1.384(10) . yes
C15" C20" 1.377(10) . yes
C16" C17" 1.379(11) . yes
C17" C18" 1.388(12) . yes
C18" C19" 1.376(12) . yes
C19" C20" 1.381(11) . yes
C21" C22" 1.388(11) . yes
C21" C26" 1.384(10) . yes
C22" C23" 1.367(12) . yes
C23" C24" 1.367(13) . yes
C24" C25" 1.371(13) . yes
C25" C26" 1.382(11) . yes
C27" C28" 1.382(11) . yes
C27" C32" 1.397(11) . yes
C28" C29" 1.356(11) . yes
C29" C30" 1.381(13) . yes
C30" C31" 1.359(13) . yes
C31" C32" 1.396(12) . yes
C33" C34" 1.419(14) . yes
C33" C38" 1.342(13) . yes
C34" C35" 1.379(16) . yes
C35" C36" 1.314(19) . yes
C36" C37" 1.380(20) . yes
C37" C38" 1.424(17) . yes
C39" C40" 1.360(13) . yes
C39" C44" 1.399(14) . yes
C40" C41" 1.366(16) . yes
C41" C42" 1.285(20) . yes
C42" C43" 1.380(23) . yes
C43" C44" 1.411(20) . yes
C45" C46" 1.383(10) . yes
C45" C50" 1.364(11) . yes
C46" C47" 1.398(12) . yes
C47" C48" 1.372(14) . yes
C48" C49" 1.369(15) . yes
C49" C50" 1.361(13) . yes
O1S N1S 1.155(26) . yes
O2S N1S 1.226(26) . yes
N1S C1S 1.458(10) . yes
C1S C2S 1.390 . yes
C1S C6S 1.390 . yes
C2S C3S 1.390 . yes
C3S C4S 1.390 . yes
C4S C5S 1.390 . yes
C5S C6S 1.390 . yes
O3S N2S 1.087(32) . yes
O4S N2S 1.242(29) . yes
N2S C7S 1.421(10) . yes
C7S C8S 1.390 . yes
C7S C12S 1.390 . yes
C8S C9S 1.390 . yes
C9S C10S 1.390 . yes
C10S C11S 1.390 . yes
C11S C12S 1.390 . yes
O5S N3S 1.169(27) . yes
O6S N3S 1.175(28) . yes
N3S C13S 1.402(10) . yes
C13S C14S 1.325(16) . yes
C13S C15S 1.378(18) 2_556 yes
C14S C15S 1.318(18) . yes
O7S N4S 1.140(21) . yes
O8S N4S 1.213(22) . yes
N4S C16S 1.425(10) . yes
C16S C17S 1.390 . yes
C16S C21S 1.390 . yes
C17S C18S 1.390 . yes
C17S C22S 1.506 . yes
C18S C19S 1.390 . yes
C19S C20S 1.390 . yes
C20S C21S 1.390 . yes
O9S N5S 1.135(28) . yes
O10S N5S 1.262(29) . yes
N5S C23S 1.424(10) . yes
C23S C24S 1.390 . yes
C23S C28S 1.390 . yes
C24S C25S 1.390 . yes
C25S C26S 1.390 . yes
C26S C27S 1.390 . yes
C27S C28S 1.390 . yes
C29S C30S 1.390 . yes
C29S C34S 1.390 . yes
C29S C35S 1.506 . yes
C30S C31S 1.390 . yes
C31S C32S 1.390 . yes
C32S C33S 1.390 . yes
C33S C34S 1.390 . yes
C2 H2 0.93 . ?
C4 H4 0.93 . ?
C6 H6 0.93 . ?
C10' H10' 0.93 . ?
C11' H11' 0.93 . ?
C12' H12' 0.93 . ?
C13' H13' 0.93 . ?
C14' H14' 0.93 . ?
C16' H16' 0.93 . ?
C17' H17' 0.93 . ?
C18' H18' 0.93 . ?
C19' H19' 0.93 . ?
C20' H20' 0.93 . ?
C22' H22' 0.93 . ?
C23' H23' 0.93 . ?
C24' H24' 0.93 . ?
C25' H25' 0.93 . ?
C26' H26' 0.93 . ?
C28' H28' 0.93 . ?
C29' H29' 0.93 . ?
C30' H30' 0.93 . ?
C31' H31' 0.93 . ?
C32' H32' 0.93 . ?
C34' H34' 0.93 . ?
C35' H35' 0.93 . ?
C36' H36' 0.93 . ?
C37' H37' 0.93 . ?
C38' H38' 0.93 . ?
C40' H40' 0.93 . ?
C41' H41' 0.93 . ?
C42' H42' 0.93 . ?
C43' H43' 0.93 . ?
C44' H44' 0.93 . ?
C46' H46' 0.93 . ?
C47' H47' 0.93 . ?
C48' H48' 0.93 . ?
C49' H49' 0.93 . ?
C50' H50' 0.93 . ?
C10" H10" 0.93 . ?
C11" H11" 0.93 . ?
C12" H12" 0.93 . ?
C13" H13" 0.93 . ?
C14" H14" 0.93 . ?
C16" H16" 0.93 . ?
C17" H17" 0.93 . ?
C18" H18" 0.93 . ?
C19" H19" 0.93 . ?
C20" H20" 0.93 . ?
C22" H22" 0.93 . ?
C23" H23" 0.93 . ?
C24" H24" 0.93 . ?
C25" H25" 0.93 . ?
C26" H26" 0.93 . ?
C28" H28" 0.93 . ?
C29" H29" 0.93 . ?
C30" H30" 0.93 . ?
C31" H31" 0.93 . ?
C32" H32" 0.93 . ?
C34" H34" 0.93 . ?
C35" H35" 0.93 . ?
C36" H36" 0.93 . ?
C37" H37" 0.93 . ?
C38" H38" 0.93 . ?
C40" H40" 0.93 . ?
C41" H41" 0.93 . ?
C42" H42" 0.93 . ?
C43" H43" 0.93 . ?
C44" H44" 0.93 . ?
C46" H46" 0.93 . ?
C47" H47" 0.93 . ?
C48" H48" 0.93 . ?
C49" H49" 0.93 . ?
C50" H50" 0.93 . ?
C2S H2S 0.93 . ?
C3S H3S 0.93 . ?
C4S H4S 0.93 . ?
C5S H5S 0.93 . ?
C6S H6S 0.93 . ?
C8S H8S 0.93 . ?
C9S H9S 0.93 . ?
C10S H10S 0.93 . ?
C11S H11S 0.93 . ?
C12S H12S 0.93 . ?
C13S H13S 0.93 . ?
C14S H14S 0.93 . ?
C15S H15S 0.93 . ?
C16S H16S 0.93 . ?
C17S H17S 0.93 . ?
C18S H18S 0.93 . ?
C19S H19S 0.93 . ?
C20S H20S 0.93 . ?
C21S H21S 0.93 . ?
C22S H22A 0.96 . ?
C22S H22B 0.96 . ?
C22S H22C 0.96 . ?
C24S H24S 0.93 . ?
C25S H25S 0.93 . ?
C26S H26S 0.93 . ?
C27S H27S 0.93 . ?
C28S H28S 0.93 . ?
C30S H30S 0.93 . ?
C31S H31S 0.93 . ?
C32S H32S 0.93 . ?
C33S H33S 0.93 . ?
C34S H34S 0.93 . ?
C35S H35A 0.96 . ?
C35S H35B 0.96 . ?
C35S H35C 0.96 . ?

loop_
_geom_torsion_atom_site_label_1
_geom_torsion_atom_site_label_2
_geom_torsion_atom_site_label_3
_geom_torsion_atom_site_label_4
_geom_torsion
_geom_torsion_site_symmetry_1
_geom_torsion_site_symmetry_4
C6 C1 C2 C3 0.1(9) . .
Br1 C1 C2 C3 179.7(5) . .
C1 C2 C3 C4 -1.6(9) . .
C1 C2 C3 C2' 178.7(6) . .
C2 C3 C4 C5 1.5(9) . .
C2' C3 C4 C5 -178.8(6) . .
C3 C4 C5 C6 0.2(9) . .
C3 C4 C5 C2" -177.7(6) . .
C4 C5 C6 C1 -1.8(9) . .
C2" C5 C6 C1 176.0(6) . .
C2 C1 C6 C5 1.7(10) . .
Br1 C1 C6 C5 -178.0(5) . .
C8A' C1' C2' C3' -1.4(10) . .
C9' C1' C2' C3' -173.3(7) . .
C8A' C1' C2' C3 178.6(6) . .
C9' C1' C2' C3 6.7(10) . .
C2 C3 C2' C1' -66.7(9) . .
C4 C3 C2' C1' 113.6(7) . .
C2 C3 C2' C3' 113.3(7) . .
C4 C3 C2' C3' -66.4(8) . .
C1' C2' C3' C4' 8.1(10) . .
C3 C2' C3' C4' -171.9(6) . .
C1' C2' C3' C15' -175.9(7) . .
C3 C2' C3' C15' 4.1(10) . .
C2' C3' C4' C4A' -1.9(10) . .
C15' C3' C4' C4A' -178.0(7) . .
C2' C3' C4' C21' -173.6(7) . .
C15' C3' C4' C21' 10.3(10) . .
C3' C4' C4A' C8A' -11.0(10) . .
C21' C4' C4A' C8A' 160.3(7) . .
C3' C4' C4A' C5' 166.5(6) . .
C21' C4' C4A' C5' -22.2(11) . .
C8A' C4A' C5' C6' -7.9(10) . .
C4' C4A' C5' C6' 174.6(7) . .
C8A' C4A' C5' C27' 166.4(7) . .
C4' C4A' C5' C27' -11.1(10) . .
C4A' C5' C6' C7' -5.8(11) . .
C27' C5' C6' C7' 179.6(7) . .
C4A' C5' C6' C33' 177.1(7) . .
C27' C5' C6' C33' 2.6(10) . .
C5' C6' C7' C8' 10.3(11) . .
C33' C6' C7' C8' -172.6(7) . .
C5' C6' C7' C39' -169.0(7) . .
C33' C6' C7' C39' 8.1(11) . .
C6' C7' C8' C8A' -0.8(11) . .
C39' C7' C8' C8A' 178.4(7) . .
C6' C7' C8' C45' -170.0(7) . .
C39' C7' C8' C45' 9.3(12) . .
C5' C4A' C8A' C8' 17.1(9) . .
C4' C4A' C8A' C8' -165.3(6) . .
C5' C4A' C8A' C1' -160.2(6) . .
C4' C4A' C8A' C1' 17.4(9) . .
C7' C8' C8A' C4A' -13.0(10) . .
C45' C8' C8A' C4A' 156.0(7) . .
C7' C8' C8A' C1' 164.3(7) . .
C45' C8' C8A' C1' -26.8(10) . .
C2' C1' C8A' C4A' -11.4(10) . .
C9' C1' C8A' C4A' 160.3(7) . .
C2' C1' C8A' C8' 171.3(6) . .
C9' C1' C8A' C8' -17.0(10) . .
C2' C1' C9' C14' 108.8(8) . .
C8A' C1' C9' C14' -63.1(9) . .
C2' C1' C9' C10' -66.5(10) . .
C8A' C1' C9' C10' 121.7(8) . .
C14' C9' C10' C11' -0.6(11) . .
C1' C9' C10' C11' 174.5(7) . .
C9' C10' C11' C12' 1.4(14) . .
C10' C11' C12' C13' -1.2(16) . .
C11' C12' C13' C14' 0.4(16) . .
C10' C9' C14' C13' -0.2(11) . .
C1' C9' C14' C13' -175.7(7) . .
C12' C13' C14' C9' 0.3(13) . .
C4' C3' C15' C20' 93.2(8) . .
C2' C3' C15' C20' -82.8(8) . .
C4' C3' C15' C16' -81.9(9) . .
C2' C3' C15' C16' 102.0(8) . .
C20' C15' C16' C17' -0.2(10) . .
C3' C15' C16' C17' 175.0(7) . .
C15' C16' C17' C18' -2.7(13) . .
C16' C17' C18' C19' 4.1(14) . .
C17' C18' C19' C20' -2.6(15) . .
C18' C19' C20' C15' -0.2(13) . .
C16' C15' C20' C19' 1.6(10) . .
C3' C15' C20' C19' -173.6(7) . .
C3' C4' C21' C22' 101.5(8) . .
C4A' C4' C21' C22' -70.1(9) . .
C3' C4' C21' C26' -72.7(10) . .
C4A' C4' C21' C26' 115.8(8) . .
C26' C21' C22' C23' -1.2(12) . .
C4' C21' C22' C23' -175.6(7) . .
C21' C22' C23' C24' -0.2(16) . .
C22' C23' C24' C25' 1.6(22) . .
C23' C24' C25' C26' -1.7(22) . .
C22' C21' C26' C25' 1.2(12) . .
C4' C21' C26' C25' 175.3(8) . .
C24' C25' C26' C21' 0.3(17) . .
C6' C5' C27' C32' 100.0(8) . .
C4A' C5' C27' C32' -74.5(10) . .
C6' C5' C27' C28' -76.0(9) . .
C4A' C5' C27' C28' 109.5(8) . .
C32' C27' C28' C29' -1.3(11) . .
C5' C27' C28' C29' 174.7(7) . .
C27' C28' C29' C30' 2.6(13) . .
C28' C29' C30' C31' -3.5(15) . .
C29' C30' C31' C32' 3.1(14) . .
C28' C27' C32' C31' 1.0(12) . .
C5' C27' C32' C31' -175.1(7) . .
C30' C31' C32' C27' -1.9(13) . .
C5' C6' C33' C38' -71.2(10) . .
C7' C6' C33' C38' 111.7(9) . .
C5' C6' C33' C34' 106.3(9) . .
C7' C6' C33' C34' -70.8(10) . .
C38' C33' C34' C35' 3.0(14) . .
C6' C33' C34' C35' -174.5(8) . .
C33' C34' C35' C36' -1.2(17) . .
C34' C35' C36' C37' -0.8(21) . .
C35' C36' C37' C38' 0.9(20) . .
C34' C33' C38' C37' -2.9(13) . .
C6' C33' C38' C37' 174.6(8) . .
C36' C37' C38' C33' 1.0(15) . .
C8' C7' C39' C40' -66.9(11) . .
C6' C7' C39' C40' 112.4(9) . .
C8' C7' C39' C44' 112.1(9) . .
C6' C7' C39' C44' -68.7(10) . .
C44' C39' C40' C41' -0.4(13) . .
C7' C39' C40' C41' 178.6(8) . .
C39' C40' C41' C42' 2.3(17) . .
C40' C41' C42' C43' -3.3(22) . .
C41' C42' C43' C44' 2.2(21) . .
C40' C39' C44' C43' -0.8(13) . .
C7' C39' C44' C43' -179.7(8) . .
C42' C43' C44' C39' -0.1(16) . .
C7' C8' C45' C50' -67.6(10) . .
C8A' C8' C45' C50' 123.2(8) . .
C7' C8' C45' C46' 108.1(8) . .
C8A' C8' C45' C46' -61.2(9) . .
C50' C45' C46' C47' 0.6(11) . .
C8' C45' C46' C47' -175.2(7) . .
C45' C46' C47' C48' -2.0(13) . .
C46' C47' C48' C49' 1.9(15) . .
C47' C48' C49' C50' -0.6(16) . .
C46' C45' C50' C49' 0.8(11) . .
C8' C45' C50' C49' 176.4(7) . .
C48' C49' C50' C45' -0.8(13) . .
C8A" C1" C2" C3" 1.7(9) . .
C9" C1" C2" C3" -169.0(6) . .
C8A" C1" C2" C5 -173.3(5) . .
C9" C1" C2" C5 16.0(8) . .
C6 C5 C2" C1" -65.4(8) . .
C4 C5 C2" C1" 112.3(7) . .
C6 C5 C2" C3" 119.4(7) . .
C4 C5 C2" C3" -62.9(8) . .
C1" C2" C3" C4" 6.8(9) . .
C5 C2" C3" C4" -178.1(5) . .
C1" C2" C3" C15" -177.3(6) . .
C5 C2" C3" C15" -2.2(9) . .
C2" C3" C4" C4A" -4.6(8) . .
C15" C3" C4" C4A" 179.2(5) . .
C2" C3" C4" C21" -172.1(6) . .
C15" C3" C4" C21" 11.7(8) . .
C3" C4" C4A" C5" 174.1(6) . .
C21" C4" C4A" C5" -18.5(9) . .
C3" C4" C4A" C8A" -5.8(8) . .
C21" C4" C4A" C8A" 161.6(6) . .
C8A" C4A" C5" C6" -16.6(9) . .
C4" C4A" C5" C6" 163.5(6) . .
C8A" C4A" C5" C27" 154.3(6) . .
C4" C4A" C5" C27" -25.5(9) . .
C4A" C5" C6" C7" 4.4(10) . .
C27" C5" C6" C7" -166.7(7) . .
C4A" C5" C6" C33" -173.8(7) . .
C27" C5" C6" C33" 15.1(10) . .
C5" C6" C7" C8" 7.2(10) . .
C33" C6" C7" C8" -174.6(7) . .
C5" C6" C7" C39" -171.4(7) . .
C33" C6" C7" C39" 6.8(11) . .
C6" C7" C8" C8A" -6.2(10) . .
C39" C7" C8" C8A" 172.4(7) . .
C6" C7" C8" C45" -176.5(6) . .
C39" C7" C8" C45" 2.1(10) . .
C7" C8" C8A" C1" 177.6(6) . .
C45" C8" C8A" C1" -12.4(9) . .
C7" C8" C8A" C4A" -6.2(9) . .
C45" C8" C8A" C4A" 163.8(6) . .
C2" C1" C8A" C8" 164.3(6) . .
C9" C1" C8A" C8" -25.3(9) . .
C2" C1" C8A" C4A" -11.9(8) . .
C9" C1" C8A" C4A" 158.5(6) . .
C5" C4A" C8A" C8" 17.5(8) . .
C4" C4A" C8A" C8" -162.7(6) . .
C5" C4A" C8A" C1" -166.1(6) . .
C4" C4A" C8A" C1" 13.8(8) . .
C2" C1" C9" C10" -71.0(9) . .
C8A" C1" C9" C10" 118.4(7) . .
C2" C1" C9" C14" 102.3(7) . .
C8A" C1" C9" C14" -68.3(8) . .
C14" C9" C10" C11" 0.7(11) . .
C1" C9" C10" C11" 173.9(7) . .
C9" C10" C11" C12" -0.3(13) . .
C10" C11" C12" C13" 0.1(15) . .
C11" C12" C13" C14" -0.3(15) . .
C12" C13" C14" C9" 0.8(13) . .
C10" C9" C14" C13" -1.0(11) . .
C1" C9" C14" C13" -174.7(7) . .
C2" C3" C15" C20" -80.4(9) . .
C4" C3" C15" C20" 95.7(8) . .
C2" C3" C15" C16" 103.1(8) . .
C4" C3" C15" C16" -80.8(8) . .
C20" C15" C16" C17" -2.3(11) . .
C3" C15" C16" C17" 174.3(7) . .
C15" C16" C17" C18" 0.8(12) . .
C16" C17" C18" C19" 0.1(13) . .
C17" C18" C19" C20" 0.7(13) . .
C16" C15" C20" C19" 3.1(12) . .
C3" C15" C20" C19" -173.5(7) . .
C18" C19" C20" C15" -2.3(13) . .
C3" C4" C21" C26" -75.7(8) . .
C4A" C4" C21" C26" 116.9(7) . .
C3" C4" C21" C22" 99.2(8) . .
C4A" C4" C21" C22" -68.3(8) . .
C26" C21" C22" C23" 0.7(12) . .
C4" C21" C22" C23" -174.4(8) . .
C21" C22" C23" C24" -2.1(14) . .
C22" C23" C24" C25" 1.9(15) . .
C23" C24" C25" C26" -0.5(14) . .
C24" C25" C26" C21" -0.9(12) . .
C22" C21" C26" C25" 0.7(11) . .
C4" C21" C26" C25" 175.6(7) . .
C6" C5" C27" C28" -70.8(10) . .
C4A" C5" C27" C28" 118.3(8) . .
C6" C5" C27" C32" 106.3(8) . .
C4A" C5" C27" C32" -64.6(9) . .
C32" C27" C28" C29" -0.9(11) . .
C5" C27" C28" C29" 176.1(7) . .
C27" C28" C29" C30" 0.6(13) . .
C28" C29" C30" C31" -1.2(14) . .
C29" C30" C31" C32" 2.1(15) . .
C30" C31" C32" C27" -2.4(13) . .
C28" C27" C32" C31" 1.8(11) . .
C5" C27" C32" C31" -175.6(7) . .
C5" C6" C33" C38" -91.9(11) . .
C7" C6" C33" C38" 89.9(11) . .
C5" C6" C33" C34" 89.6(10) . .
C7" C6" C33" C34" -88.6(10) . .
C38" C33" C34" C35" 3.2(16) . .
C6" C33" C34" C35" -178.2(10) . .
C33" C34" C35" C36" -6.5(19) . .
C34" C35" C36" C37" 8.2(24) . .
C35" C36" C37" C38" -6.0(25) . .
C34" C33" C38" C37" -1.1(17) . .
C6" C33" C38" C37" -179.6(11) . .
C36" C37" C38" C33" 2.2(21) . .
C8" C7" C39" C40" -88.4(11) . .
C6" C7" C39" C40" 90.2(11) . .
C8" C7" C39" C44" 95.1(11) . .
C6" C7" C39" C44" -86.2(11) . .
C44" C39" C40" C41" -0.8(18) . .
C7" C39" C40" C41" -177.3(11) . .
C39" C40" C41" C42" 1.2(24) . .
C40" C41" C42" C43" -0.7(30) . .
C41" C42" C43" C44" -0.2(32) . .
C40" C39" C44" C43" 0.0(18) . .
C7" C39" C44" C43" 176.6(12) . .
C42" C43" C44" C39" 0.5(26) . .
C7" C8" C45" C50" -76.0(10) . .
C8A" C8" C45" C50" 113.9(8) . .
C7" C8" C45" C46" 98.5(8) . .
C8A" C8" C45" C46" -71.6(9) . .
C50" C45" C46" C47" 1.5(12) . .
C8" C45" C46" C47" -173.4(8) . .
C45" C46" C47" C48" -2.3(14) . .
C46" C47" C48" C49" 1.1(16) . .
C47" C48" C49" C50" 0.9(17) . .
C48" C49" C50" C45" -1.8(17) . .
C46" C45" C50" C49" 0.6(14) . .
C8" C45" C50" C49" 175.2(9) . .
O1S N1S C1S C6S -2.2(9) . .
O2S N1S C1S C6S 177.7(9) . .
O1S N1S C1S C2S 177.8(9) . .
O2S N1S C1S C2S -2.3(9) . .
C6S C1S C2S C3S 0.0 . .
N1S C1S C2S C3S 180.0(8) . .
C1S C2S C3S C4S 0.0 . .
C2S C3S C4S C5S 0.0 . .
C3S C4S C5S C6S 0.0 . .
C4S C5S C6S C1S 0.0 . .
C2S C1S C6S C5S 0.0 . .
N1S C1S C6S C5S -180.0(8) . .
O3S N2S C7S C8S -170.8(11) . .
O4S N2S C7S C8S 9.4(11) . .
O3S N2S C7S C12S 5.3(11) . .
O4S N2S C7S C12S -174.6(11) . .
C12S C7S C8S C9S 0.0 . .
N2S C7S C8S C9S 176.0(11) . .
C7S C8S C9S C10S 0.0 . .
C8S C9S C10S C11S 0.0 . .
C9S C10S C11S C12S 0.0 . .
C10S C11S C12S C7S 0.0 . .
C8S C7S C12S C11S 0.0 . .
N2S C7S C12S C11S -176.0(10) . .
O5S N3S C13S C14S 158.2(16) . .
O6S N3S C13S C14S -21.9(16) . .
O5S N3S C13S C15S -23.3(14) . 2_556
O6S N3S C13S C15S 156.6(14) . 2_556
C15S C13S C14S C15S 1.2(25) 2_556 .
N3S C13S C14S C15S 179.5(3) . .
C13S C14S C15S C13S -1.1(24) . 2_556
O7S N4S C16S C17S 170.8(8) . .
O8S N4S C16S C17S -9.2(8) . .
O7S N4S C16S C21S -7.5(8) . .
O8S N4S C16S C21S 172.5(8) . .
C21S C16S C17S C18S 0.0 . .
N4S C16S C17S C18S -178.5(7) . .
C21S C16S C17S C22S 180.0 . .
C16S C17S C18S C19S 0.0 . .
C22S C17S C18S C19S -180.0 . .
C17S C18S C19S C20S 0.0 . .
C18S C19S C20S C21S 0.0 . .
C19S C20S C21S C16S 0.0 . .
C17S C16S C21S C20S 0.0 . .
N4S C16S C21S C20S 178.2(8) . .
O9S N5S C23S C24S 176.9(13) . .
O10S N5S C23S C24S -3.0(13) . .
O9S N5S C23S C28S -8.8(14) . .
O10S N5S C23S C28S 171.3(14) . .
C28S C23S C24S C25S 0.0 . .
N5S C23S C24S C25S 174.3(14) . .
C23S C24S C25S C26S -0.1 . .
C24S C25S C26S C27S 0.1 . .
C25S C26S C27S C28S 0.0 . .
C26S C27S C28S C23S 0.0 . .
C24S C23S C28S C27S 0.0 . .
N5S C23S C28S C27S -174.4(14) . .
C34S C29S C30S C31S 0.0 . .
C35S C29S C30S C31S 180.0 . .
C29S C30S C31S C32S 0.0 . .
C30S C31S C32S C33S 0.0 . .
C31S C32S C33S C34S 0.0 . .
C32S C33S C34S C29S 0.0 . .
C30S C29S C34S C33S 0.0 . .
C35S C29S C34S C33S 180.0 . .
